data_1542511
loop_
_publ_author_name
'Khelef, Abdelhamid'
'Mahboub, Mohammed Sadok'
'Lanez, Touhami'

_publ_section_title
;
 <i>N</i>-Ferrocenymethyl-<i>N</i>-phenylacetamide
;
_journal_coeditor_code SJ5494
_journal_issue 2
_journal_name_full IUCrData
_journal_page_first x160203
_journal_paper_doi 10.1107/S2414314616002030
_journal_volume 1
_journal_year 2016
_chemical_formula_iupac '[Fe (C5 H5) (C14  H14 N  O)]'
_chemical_formula_moiety 'C19  H19 Fe N  O'
_chemical_formula_sum 'C19 H19 Fe N O'
_chemical_formula_weight 333.2
_chemical_name_systematic
;
<i>N</i>-Ferrocenymethyl-<i>N</i>-phenylacetamide
;
_space_group_IT_number 2
_symmetry_cell_setting triclinic
_symmetry_space_group_name_Hall '-P 1'
_symmetry_space_group_name_H-M 'P -1'
_atom_sites_solution_hydrogens geom
_audit_conform_dict_name cif_core.dic
_audit_conform_dict_version 2.4.3
_audit_creation_method 'WinGX routine CIF_UPDATE'
_cell_angle_alpha 79.094(10)
_cell_angle_beta 79.627(10)
_cell_angle_gamma 87.508(10)
_cell_formula_units_Z 4
_cell_length_a 7.3440(10)
_cell_length_b 14.8310(10)
_cell_length_c 15.2670(10)
_cell_measurement_reflns_used 5157
_cell_measurement_temperature 298(2)
_cell_measurement_theta_max 24.7
_cell_measurement_theta_min 2.8
_cell_volume 1606.1(3)
_computing_data_collection
;
<i>COLLECT</i> (Nonius, 1998)
;
_computing_molecular_graphics
;
ORTEP-3 for Windows (Farrugia, 2012) and
Mercury (Macrae <i>et al.</i>, 2008)
;
_computing_publication_material
;
WinGX (Farrugia, 2012)
;
_computing_structure_refinement
;
SHELXL2014 (Sheldrick, 2015)
;
_computing_structure_solution
;
SIR92 (Altomare <i>et al.</i>, 1993)
;
_diffrn_ambient_temperature 298(2)
_diffrn_measured_fraction_theta_full 0.94
_diffrn_measured_fraction_theta_max 0.94
_diffrn_measurement_device_type 'Nonius KappaCCD'
_diffrn_measurement_method CCD
_diffrn_radiation_type MoK\a
_diffrn_radiation_wavelength 0.71073
_diffrn_reflns_av_R_equivalents 0.0393
_diffrn_reflns_limit_h_max 8
_diffrn_reflns_limit_h_min -8
_diffrn_reflns_limit_k_max 17
_diffrn_reflns_limit_k_min -17
_diffrn_reflns_limit_l_max 17
_diffrn_reflns_limit_l_min -15
_diffrn_reflns_number 8635
_diffrn_reflns_theta_full 24.713
_diffrn_reflns_theta_max 24.713
_diffrn_reflns_theta_min 2.76
_diffrn_standards_number 0
_exptl_absorpt_coefficient_mu 0.94
_exptl_absorpt_correction_type none
_exptl_crystal_colour orange
_exptl_crystal_density_diffrn 1.378
_exptl_crystal_density_method 'not measured'
_exptl_crystal_description Needle
_exptl_crystal_F_000 696
_exptl_crystal_size_max 0.3
_exptl_crystal_size_mid 0.1
_exptl_crystal_size_min 0.1
_refine_diff_density_max 0.369
_refine_diff_density_min -0.283
_refine_ls_extinction_coef 0.0049(12)
_refine_ls_extinction_expression Fc^*^=kFc[1+0.001xFc^2^\l^3^/sin(2\q)]^-1/4^
_refine_ls_extinction_method
;
SHELXL2014 (Sheldrick, 2015)
;
_refine_ls_goodness_of_fit_ref 1.023
_refine_ls_hydrogen_treatment constr
_refine_ls_matrix_type full
_refine_ls_number_constraints 0
_refine_ls_number_parameters 398
_refine_ls_number_reflns 5157
_refine_ls_number_restraints 0
_refine_ls_restrained_S_all 1.023
_refine_ls_R_factor_all 0.0673
_refine_ls_R_factor_gt 0.0424
_refine_ls_shift/su_max 0.001
_refine_ls_shift/su_mean 0
_refine_ls_structure_factor_coef Fsqd
_refine_ls_weighting_details 'w=1/[\s^2^(Fo^2^)+(0.0489P)^2^+0.6059P] where P=(Fo^2^+2Fc^2^)/3'
_refine_ls_weighting_scheme calc
_refine_ls_wR_factor_gt 0.1003
_refine_ls_wR_factor_ref 0.1148
_reflns_number_gt 3765
_reflns_number_total 5157
_reflns_threshold_expression 'I > 2\s(I)'
_cod_data_source_file sj5494sup1.cif
_cod_data_source_block I
_cod_depositor_comments 'Adding full bibliography for 1542511.cif.'
_cod_database_code 1542511
_cod_database_fobs_code 1542511

loop_
_symmetry_equiv_pos_as_xyz
'x, y, z'
'-x, -y, -z'

loop_
_atom_site_type_symbol
_atom_site_label
_atom_site_fract_x
_atom_site_fract_y
_atom_site_fract_z
_atom_site_U_iso_or_equiv
_atom_site_adp_type
_atom_site_calc_flag
_atom_site_occupancy
Fe Fe2 0.46219(6) 0.43859(3) 0.69245(3) 0.04595(17) Uani d 1
Fe Fe1 0.06009(6) 0.92687(3) 0.17945(3) 0.04206(17) Uani d 1
O O1 -0.5391(4) 0.9627(2) 0.3939(2) 0.0854(10) Uani d 1
C C14A -0.2433(5) 0.8074(2) 0.5143(2) 0.0462(8) Uani d 1
N N2 0.1143(4) 0.6002(2) 0.8775(2) 0.0570(8) Uani d 1
C C10B 0.2785(5) 0.5231(2) 0.7548(2) 0.0473(8) Uani d 1
N N1 -0.3111(4) 0.8744(2) 0.44649(18) 0.0524(7) Uani d 1
O O2 -0.1384(5) 0.5145(2) 0.8928(2) 0.0918(10) Uani d 1
C C3A 0.2181(5) 0.9949(3) 0.0637(3) 0.0555(9) Uani d 1
H H3A 0.2196 0.9852 0.0051 0.067 Uiso calc 1
C C10A -0.1303(4) 0.8808(2) 0.2910(2) 0.0445(8) Uani d 1
C C7A -0.1331(5) 0.8472(3) 0.1509(3) 0.0578(10) Uani d 1
H H7A -0.1637 0.8476 0.0943 0.069 Uiso calc 1
C C1B 0.7309(6) 0.4029(3) 0.6688(5) 0.0860(16) Uani d 1
H H1B 0.8239 0.4413 0.6337 0.103 Uiso calc 1
C C14B 0.2045(5) 0.6821(2) 0.8845(2) 0.0510(9) Uani d 1
C C11A -0.1712(6) 0.9246(3) 0.3737(2) 0.0610(10) Uani d 1
H H11A -0.0575 0.9277 0.3969 0.073 Uiso calc 1
H H11B -0.215 0.987 0.3565 0.073 Uiso calc 1
C C5A 0.2862(6) 0.9844(3) 0.2041(3) 0.0702(12) Uani d 1
H H5A 0.3401 0.9666 0.2554 0.084 Uiso calc 1
C C9B 0.1873(5) 0.4692(3) 0.7081(3) 0.0560(10) Uani d 1
H H10B 0.0918 0.4282 0.7341 0.067 Uiso calc 1
C C6B 0.4137(5) 0.5750(2) 0.6887(3) 0.0600(10) Uani d 1
H H8B 0.4938 0.6167 0.7 0.072 Uiso calc 1
C C8B 0.2676(6) 0.4892(3) 0.6154(3) 0.0670(12) Uani d 1
H H6B 0.2336 0.4638 0.5695 0.08 Uiso calc 1
C C15B 0.2566(6) 0.7485(3) 0.8087(3) 0.0630(10) Uani d 1
H H15B 0.2272 0.7424 0.7534 0.076 Uiso calc 1
C C19A -0.1770(6) 0.7239(3) 0.4957(3) 0.0623(10) Uani d 1
H H19A -0.1825 0.7092 0.4397 0.075 Uiso calc 1
C C16A -0.1674(7) 0.7642(3) 0.6620(3) 0.0860(15) Uani d 1
H H16A -0.1669 0.7775 0.7191 0.103 Uiso calc 1
C C15A -0.2392(6) 0.8279(3) 0.5980(3) 0.0701(12) Uani d 1
H H15A -0.2843 0.8842 0.6116 0.084 Uiso calc 1
C C11B 0.2372(6) 0.5234(3) 0.8542(3) 0.0638(10) Uani d 1
H H11C 0.1794 0.4658 0.8854 0.077 Uiso calc 1
H H11D 0.3526 0.5274 0.8757 0.077 Uiso calc 1
C C19B 0.2455(5) 0.6916(3) 0.9662(3) 0.0593(10) Uani d 1
H H19B 0.2109 0.6467 1.0174 0.071 Uiso calc 1
C C16B 0.3528(6) 0.8243(3) 0.8152(3) 0.0693(12) Uani d 1
H H16B 0.3899 0.8686 0.7639 0.083 Uiso calc 1
C C7B 0.4077(6) 0.5539(3) 0.6044(3) 0.0683(12) Uani d 1
H H7B 0.4833 0.5783 0.5502 0.082 Uiso calc 1
C C17B 0.3936(5) 0.8344(3) 0.8966(3) 0.0687(11) Uani d 1
H H17B 0.458 0.8855 0.901 0.082 Uiso calc 1
C C13B -0.1921(6) 0.6659(3) 0.9251(3) 0.0840(14) Uani d 1
H H13D -0.1149 0.7167 0.9247 0.126 Uiso calc 1
H H13E -0.2758 0.6843 0.8833 0.126 Uiso calc 1
H H13F -0.2614 0.6468 0.985 0.126 Uiso calc 1
C C18B 0.3386(6) 0.7683(3) 0.9719(3) 0.0715(12) Uani d 1
H H18B 0.3646 0.7755 1.0276 0.086 Uiso calc 1
C C18A -0.1024(6) 0.6619(3) 0.5591(3) 0.0678(11) Uani d 1
H H18A -0.0554 0.606 0.5452 0.081 Uiso calc 1
C C12B -0.0721(6) 0.5868(3) 0.8974(3) 0.0661(11) Uani d 1
C C13A -0.6325(5) 0.8459(3) 0.5234(3) 0.0755(12) Uani d 1
H H13A -0.5703 0.7993 0.5603 0.113 Uiso calc 1
H H13B -0.6982 0.8867 0.5602 0.113 Uiso calc 1
H H13C -0.7184 0.8176 0.4966 0.113 Uiso calc 1
C C5B 0.6691(9) 0.3963(4) 0.7606(5) 0.108(2) Uani d 1
H H5B 0.7128 0.4286 0.7991 0.13 Uiso calc 1
C C12A -0.4920(6) 0.8994(3) 0.4496(3) 0.0603(10) Uani d 1
C C3B 0.5097(7) 0.3011(3) 0.7083(5) 0.0904(17) Uani d 1
H H3B 0.4254 0.2576 0.7046 0.108 Uiso calc 1
C C17A -0.0971(6) 0.6820(3) 0.6423(3) 0.0712(12) Uani d 1
H H17A -0.0463 0.6403 0.6851 0.085 Uiso calc 1
C C2B 0.6325(7) 0.3434(4) 0.6386(4) 0.0820(14) Uani d 1
H H2B 0.6478 0.3336 0.5793 0.098 Uiso calc 1
C C4B 0.5260(8) 0.3308(5) 0.7846(4) 0.104(2) Uani d 1
H H4B 0.4566 0.3118 0.842 0.125 Uiso calc 1
C C6A -0.2156(4) 0.9027(2) 0.2139(2) 0.0473(8) Uani d 1
H H6A -0.3095 0.946 0.2058 0.057 Uiso calc 1
C C9A 0.0048(5) 0.8118(2) 0.2743(3) 0.0565(10) Uani d 1
H H9A 0.0823 0.7844 0.3139 0.068 Uiso calc 1
C C2A 0.1019(5) 1.0569(3) 0.1067(3) 0.0598(10) Uani d 1
H H2A 0.0129 1.0951 0.0821 0.072 Uiso calc 1
C C8A 0.0022(6) 0.7917(3) 0.1888(3) 0.0643(11) Uani d 1
H H8A 0.0774 0.7489 0.1617 0.077 Uiso calc 1
C C4A 0.3312(5) 0.9501(3) 0.1231(3) 0.0606(10) Uani d 1
H H4A 0.4205 0.9056 0.1111 0.073 Uiso calc 1
C C1A 0.1441(6) 1.0510(3) 0.1936(3) 0.0699(12) Uani d 1
H H1A 0.0884 1.0849 0.2368 0.084 Uiso calc 1

loop_
_atom_site_aniso_label
_atom_site_aniso_U_11
_atom_site_aniso_U_22
_atom_site_aniso_U_33
_atom_site_aniso_U_12
_atom_site_aniso_U_13
_atom_site_aniso_U_23
Fe2 0.0372(3) 0.0402(3) 0.0616(3) 0.0043(2) -0.0144(2) -0.0080(2)
Fe1 0.0369(3) 0.0396(3) 0.0473(3) -0.00241(19) -0.0069(2) -0.0021(2)
O1 0.109(2) 0.079(2) 0.0712(19) 0.0397(18) -0.0356(17) -0.0112(17)
C14A 0.0495(19) 0.043(2) 0.0428(19) 0.0045(15) -0.0064(14) -0.0025(16)
N2 0.071(2) 0.0462(18) 0.0552(19) 0.0011(15) -0.0074(15) -0.0164(15)
C10B 0.047(2) 0.041(2) 0.058(2) 0.0054(15) -0.0164(16) -0.0133(17)
N1 0.0625(19) 0.0486(18) 0.0406(16) 0.0073(14) -0.0026(13) -0.0021(14)
O2 0.107(3) 0.076(2) 0.091(2) -0.0400(19) -0.0019(18) -0.0184(18)
C3A 0.053(2) 0.058(2) 0.055(2) -0.0172(18) -0.0041(17) -0.0073(19)
C10A 0.0441(19) 0.0402(19) 0.0457(19) -0.0021(14) -0.0062(14) -0.0005(15)
C7A 0.063(2) 0.058(2) 0.049(2) -0.0259(19) -0.0017(17) -0.0067(19)
C1B 0.049(3) 0.053(3) 0.140(5) 0.005(2) -0.009(3) 0.014(3)
C14B 0.056(2) 0.045(2) 0.051(2) 0.0004(16) -0.0041(16) -0.0131(17)
C11A 0.077(3) 0.051(2) 0.051(2) -0.0078(19) -0.0100(19) -0.0004(18)
C5A 0.059(3) 0.090(3) 0.065(3) -0.030(2) -0.021(2) -0.005(2)
C9B 0.0389(19) 0.056(2) 0.078(3) 0.0079(16) -0.0175(18) -0.021(2)
C6B 0.053(2) 0.040(2) 0.084(3) 0.0015(16) -0.0076(19) -0.009(2)
C8B 0.069(3) 0.079(3) 0.064(3) 0.036(2) -0.031(2) -0.032(2)
C15B 0.081(3) 0.052(2) 0.052(2) 0.002(2) -0.0035(19) -0.0068(19)
C19A 0.087(3) 0.048(2) 0.050(2) 0.006(2) -0.0067(19) -0.0074(18)
C16A 0.139(4) 0.065(3) 0.070(3) 0.020(3) -0.061(3) -0.017(2)
C15A 0.101(3) 0.050(2) 0.066(3) 0.019(2) -0.031(2) -0.019(2)
C11B 0.086(3) 0.047(2) 0.062(2) 0.008(2) -0.022(2) -0.0129(19)
C19B 0.071(3) 0.055(2) 0.051(2) -0.0111(19) -0.0023(18) -0.0106(19)
C16B 0.081(3) 0.048(2) 0.068(3) -0.001(2) 0.010(2) -0.004(2)
C7B 0.071(3) 0.061(3) 0.062(3) 0.026(2) -0.001(2) -0.002(2)
C17B 0.061(3) 0.056(3) 0.087(3) -0.0099(19) 0.006(2) -0.023(2)
C13B 0.070(3) 0.075(3) 0.095(4) -0.001(2) 0.009(2) -0.009(3)
C18B 0.081(3) 0.074(3) 0.061(3) -0.012(2) -0.006(2) -0.020(2)
C18A 0.084(3) 0.045(2) 0.068(3) 0.013(2) -0.008(2) -0.004(2)
C12B 0.078(3) 0.062(3) 0.054(2) -0.012(2) 0.0000(19) -0.007(2)
C13A 0.057(3) 0.089(3) 0.079(3) 0.010(2) -0.006(2) -0.021(3)
C5B 0.113(5) 0.096(4) 0.160(6) 0.060(4) -0.102(5) -0.075(4)
C12A 0.078(3) 0.056(2) 0.051(2) 0.019(2) -0.0197(19) -0.019(2)
C3B 0.065(3) 0.046(3) 0.155(6) 0.001(2) -0.034(3) 0.008(3)
C17A 0.087(3) 0.054(3) 0.076(3) 0.006(2) -0.038(2) 0.000(2)
C2B 0.088(4) 0.076(3) 0.090(4) 0.046(3) -0.035(3) -0.030(3)
C4B 0.092(4) 0.126(5) 0.067(3) 0.054(4) -0.003(3) 0.024(3)
C6A 0.0379(18) 0.048(2) 0.051(2) -0.0018(15) -0.0074(14) 0.0028(17)
C9A 0.053(2) 0.047(2) 0.061(2) 0.0054(16) -0.0079(17) 0.0093(18)
C2A 0.058(2) 0.045(2) 0.070(3) -0.0051(17) -0.0093(19) 0.0036(19)
C8A 0.070(3) 0.043(2) 0.071(3) -0.0047(18) 0.013(2) -0.011(2)
C4A 0.038(2) 0.059(2) 0.080(3) -0.0057(16) -0.0078(18) -0.003(2)
C1A 0.071(3) 0.061(3) 0.075(3) -0.027(2) 0.011(2) -0.021(2)

loop_
_atom_type_symbol
_atom_type_description
_atom_type_scat_dispersion_real
_atom_type_scat_dispersion_imag
_atom_type_scat_source
C C 0.0033 0.0016 'International Tables Vol C Tables 4.2.6.8 and 6.1.1.4'
H H 0 0 'International Tables Vol C Tables 4.2.6.8 and 6.1.1.4'
N N 0.0061 0.0033 'International Tables Vol C Tables 4.2.6.8 and 6.1.1.4'
O O 0.0106 0.006 'International Tables Vol C Tables 4.2.6.8 and 6.1.1.4'
Fe Fe 0.3463 0.8444 'International Tables Vol C Tables 4.2.6.8 and 6.1.1.4'

loop_
_geom_angle_atom_site_label_1
_geom_angle_atom_site_label_2
_geom_angle_atom_site_label_3
_geom_angle
C5B Fe2 C1B 40.2(2)
C5B Fe2 C4B 41.1(2)
C1B Fe2 C4B 67.4(2)
C5B Fe2 C3B 66.6(2)
C1B Fe2 C3B 65.69(19)
C4B Fe2 C3B 38.9(2)
C5B Fe2 C6B 110.1(2)
C1B Fe2 C6B 114.67(18)
C4B Fe2 C6B 136.1(3)
C3B Fe2 C6B 174.9(2)
C5B Fe2 C9B 143.4(3)
C1B Fe2 C9B 175.3(2)
C4B Fe2 C9B 113.4(2)
C3B Fe2 C9B 111.81(18)
C6B Fe2 C9B 68.21(15)
C5B Fe2 C10B 112.9(2)
C1B Fe2 C10B 143.6(2)
C4B Fe2 C10B 109.84(19)
C3B Fe2 C10B 135.9(2)
C6B Fe2 C10B 40.81(14)
C9B Fe2 C10B 41.00(13)
C5B Fe2 C2B 66.5(2)
C1B Fe2 C2B 39.2(2)
C4B Fe2 C2B 65.7(2)
C3B Fe2 C2B 38.4(2)
C6B Fe2 C2B 144.9(2)
C9B Fe2 C2B 136.39(19)
C10B Fe2 C2B 174.3(2)
C5B Fe2 C7B 135.2(3)
C1B Fe2 C7B 111.34(18)
C4B Fe2 C7B 175.5(3)
C3B Fe2 C7B 145.2(2)
C6B Fe2 C7B 39.93(16)
C9B Fe2 C7B 68.19(16)
C10B Fe2 C7B 68.36(15)
C2B Fe2 C7B 116.37(19)
C5B Fe2 C8B 175.0(3)
C1B Fe2 C8B 136.1(2)
C4B Fe2 C8B 143.6(3)
C3B Fe2 C8B 116.1(2)
C6B Fe2 C8B 67.48(17)
C9B Fe2 C8B 40.60(15)
C10B Fe2 C8B 68.47(14)
C2B Fe2 C8B 112.73(17)
C7B Fe2 C8B 40.24(17)
C9A Fe1 C5A 107.14(17)
C9A Fe1 C10A 41.06(13)
C5A Fe1 C10A 114.86(16)
C9A Fe1 C1A 128.96(18)
C5A Fe1 C1A 40.85(17)
C10A Fe1 C1A 106.73(15)
C9A Fe1 C6A 68.28(14)
C5A Fe1 C6A 148.24(17)
C10A Fe1 C6A 40.66(13)
C1A Fe1 C6A 116.23(16)
C9A Fe1 C4A 116.56(15)
C5A Fe1 C4A 40.48(16)
C10A Fe1 C4A 148.34(15)
C1A Fe1 C4A 68.09(16)
C6A Fe1 C4A 170.28(15)
C9A Fe1 C8A 40.21(15)
C5A Fe1 C8A 129.55(19)
C10A Fe1 C8A 68.57(14)
C1A Fe1 C8A 167.65(19)
C6A Fe1 C8A 68.23(15)
C4A Fe1 C8A 109.49(16)
C9A Fe1 C2A 167.78(16)
C5A Fe1 C2A 68.18(17)
C10A Fe1 C2A 129.41(14)
C1A Fe1 C2A 40.30(16)
C6A Fe1 C2A 109.33(15)
C4A Fe1 C2A 67.81(15)
C8A Fe1 C2A 151.25(17)
C9A Fe1 C7A 67.68(16)
C5A Fe1 C7A 168.53(18)
C10A Fe1 C7A 68.54(14)
C1A Fe1 C7A 150.29(18)
C6A Fe1 C7A 40.89(14)
C4A Fe1 C7A 131.44(16)
C8A Fe1 C7A 40.06(16)
C2A Fe1 C7A 118.96(16)
C9A Fe1 C3A 149.96(15)
C5A Fe1 C3A 67.63(16)
C10A Fe1 C3A 168.82(14)
C1A Fe1 C3A 67.51(16)
C6A Fe1 C3A 132.00(14)
C4A Fe1 C3A 40.00(14)
C8A Fe1 C3A 119.04(16)
C2A Fe1 C3A 40.14(14)
C7A Fe1 C3A 111.33(15)
C19A C14A C15A 119.4(3)
C19A C14A N1 120.8(3)
C15A C14A N1 119.8(3)
C12B N2 C14B 124.7(3)
C12B N2 C11B 118.9(3)
C14B N2 C11B 116.2(3)
C6B C10B C9B 106.6(3)
C6B C10B C11B 127.5(3)
C9B C10B C11B 125.8(3)
C6B C10B Fe2 69.5(2)
C9B C10B Fe2 69.42(19)
C11B C10B Fe2 125.9(2)
C12A N1 C14A 124.2(3)
C12A N1 C11A 118.7(3)
C14A N1 C11A 116.9(3)
C4A C3A C2A 108.8(4)
C4A C3A Fe1 69.8(2)
C2A C3A Fe1 69.8(2)
C4A C3A H3A 125.6
C2A C3A H3A 125.6
Fe1 C3A H3A 126.4
C6A C10A C9A 107.0(3)
C6A C10A C11A 126.2(3)
C9A C10A C11A 126.8(3)
C6A C10A Fe1 69.74(18)
C9A C10A Fe1 69.32(19)
C11A C10A Fe1 124.6(2)
C8A C7A C6A 108.1(3)
C8A C7A Fe1 70.0(2)
C6A C7A Fe1 69.1(2)
C8A C7A H7A 126
C6A C7A H7A 126
Fe1 C7A H7A 126.6
C2B C1B C5B 108.1(5)
C2B C1B Fe2 71.6(3)
C5B C1B Fe2 69.8(3)
C2B C1B H1B 126
C5B C1B H1B 126
Fe2 C1B H1B 124.3
C19B C14B C15B 120.2(4)
C19B C14B N2 119.4(3)
C15B C14B N2 120.3(3)
N1 C11A C10A 113.1(3)
N1 C11A H11A 109
C10A C11A H11A 109
N1 C11A H11B 109
C10A C11A H11B 109
H11A C11A H11B 107.8
C4A C5A C1A 107.7(4)
C4A C5A Fe1 70.3(2)
C1A C5A Fe1 69.7(2)
C4A C5A H5A 126.2
C1A C5A H5A 126.2
Fe1 C5A H5A 125.4
C8B C9B C10B 107.8(4)
C8B C9B Fe2 70.1(2)
C10B C9B Fe2 69.58(19)
C8B C9B H10B 126.1
C10B C9B H10B 126.1
Fe2 C9B H10B 125.8
C7B C6B C10B 109.2(4)
C7B C6B Fe2 70.3(2)
C10B C6B Fe2 69.7(2)
C7B C6B H8B 125.4
C10B C6B H8B 125.4
Fe2 C6B H8B 126.2
C7B C8B C9B 108.2(4)
C7B C8B Fe2 69.8(2)
C9B C8B Fe2 69.3(2)
C7B C8B H6B 125.9
C9B C8B H6B 125.9
Fe2 C8B H6B 126.6
C14B C15B C16B 119.8(4)
C14B C15B H15B 120.1
C16B C15B H15B 120.1
C14A C19A C18A 120.7(4)
C14A C19A H19A 119.7
C18A C19A H19A 119.7
C17A C16A C15A 120.9(4)
C17A C16A H16A 119.6
C15A C16A H16A 119.6
C14A C15A C16A 119.5(4)
C14A C15A H15A 120.2
C16A C15A H15A 120.2
N2 C11B C10B 113.1(3)
N2 C11B H11C 109
C10B C11B H11C 109
N2 C11B H11D 109
C10B C11B H11D 109
H11C C11B H11D 107.8
C14B C19B C18B 119.3(4)
C14B C19B H19B 120.3
C18B C19B H19B 120.3
C17B C16B C15B 120.3(4)
C17B C16B H16B 119.8
C15B C16B H16B 119.8
C6B C7B C8B 108.2(4)
C6B C7B Fe2 69.8(2)
C8B C7B Fe2 70.0(2)
C6B C7B H7B 125.9
C8B C7B H7B 125.9
Fe2 C7B H7B 125.9
C16B C17B C18B 119.3(4)
C16B C17B H17B 120.3
C18B C17B H17B 120.3
C12B C13B H13D 109.5
C12B C13B H13E 109.5
H13D C13B H13E 109.5
C12B C13B H13F 109.5
H13D C13B H13F 109.5
H13E C13B H13F 109.5
C17B C18B C19B 121.0(4)
C17B C18B H18B 119.5
C19B C18B H18B 119.5
C17A C18A C19A 120.2(4)
C17A C18A H18A 119.9
C19A C18A H18A 119.9
O2 C12B N2 121.2(4)
O2 C12B C13B 121.8(4)
N2 C12B C13B 117.1(4)
C12A C13A H13A 109.5
C12A C13A H13B 109.5
H13A C13A H13B 109.5
C12A C13A H13C 109.5
H13A C13A H13C 109.5
H13B C13A H13C 109.5
C1B C5B C4B 106.4(5)
C1B C5B Fe2 70.0(3)
C4B C5B Fe2 69.9(3)
C1B C5B H5B 126.8
C4B C5B H5B 126.8
Fe2 C5B H5B 124.9
O1 C12A N1 121.0(4)
O1 C12A C13A 121.3(4)
N1 C12A C13A 117.7(3)
C2B C3B C4B 110.1(5)
C2B C3B Fe2 71.1(3)
C4B C3B Fe2 70.1(3)
C2B C3B H3B 124.9
C4B C3B H3B 124.9
Fe2 C3B H3B 125.4
C18A C17A C16A 119.3(4)
C18A C17A H17A 120.3
C16A C17A H17A 120.3
C3B C2B C1B 108.7(5)
C3B C2B Fe2 70.5(3)
C1B C2B Fe2 69.2(3)
C3B C2B H2B 125.6
C1B C2B H2B 125.6
Fe2 C2B H2B 126.2
C3B C4B C5B 106.7(5)
C3B C4B Fe2 71.0(3)
C5B C4B Fe2 68.9(3)
C3B C4B H4B 126.6
C5B C4B H4B 126.6
Fe2 C4B H4B 125
C10A C6A C7A 108.0(3)
C10A C6A Fe1 69.60(19)
C7A C6A Fe1 70.0(2)
C10A C6A H6A 126
C7A C6A H6A 126
Fe1 C6A H6A 126
C8A C9A C10A 108.8(3)
C8A C9A Fe1 70.6(2)
C10A C9A Fe1 69.61(19)
C8A C9A H9A 125.6
C10A C9A H9A 125.6
Fe1 C9A H9A 125.8
C1A C2A C3A 107.6(3)
C1A C2A Fe1 69.4(2)
C3A C2A Fe1 70.0(2)
C1A C2A H2A 126.2
C3A C2A H2A 126.2
Fe1 C2A H2A 126
C9A C8A C7A 108.1(3)
C9A C8A Fe1 69.2(2)
C7A C8A Fe1 70.0(2)
C9A C8A H8A 125.9
C7A C8A H8A 125.9
Fe1 C8A H8A 126.5
C3A C4A C5A 107.8(4)
C3A C4A Fe1 70.2(2)
C5A C4A Fe1 69.2(2)
C3A C4A H4A 126.1
C5A C4A H4A 126.1
Fe1 C4A H4A 126.1
C2A C1A C5A 108.0(4)
C2A C1A Fe1 70.3(2)
C5A C1A Fe1 69.4(2)
C2A C1A H1A 126
C5A C1A H1A 126
Fe1 C1A H1A 125.8

loop_
_geom_bond_atom_site_label_1
_geom_bond_atom_site_label_2
_geom_bond_distance
Fe2 C5B 2.006(4)
Fe2 C1B 2.008(4)
Fe2 C4B 2.019(5)
Fe2 C3B 2.030(4)
Fe2 C6B 2.031(4)
Fe2 C9B 2.031(3)
Fe2 C10B 2.034(3)
Fe2 C2B 2.037(4)
Fe2 C7B 2.038(4)
Fe2 C8B 2.041(4)
Fe1 C9A 2.022(3)
Fe1 C5A 2.024(4)
Fe1 C10A 2.026(3)
Fe1 C1A 2.028(4)
Fe1 C6A 2.028(3)
Fe1 C4A 2.038(3)
Fe1 C8A 2.040(4)
Fe1 C2A 2.040(4)
Fe1 C7A 2.041(4)
Fe1 C3A 2.044(4)
O1 C12A 1.224(4)
C14A C19A 1.372(5)
C14A C15A 1.374(5)
C14A N1 1.435(4)
N2 C12B 1.363(5)
N2 C14B 1.439(4)
N2 C11B 1.478(4)
C10B C6B 1.417(5)
C10B C9B 1.423(5)
C10B C11B 1.495(5)
N1 C12A 1.359(5)
N1 C11A 1.478(4)
O2 C12B 1.216(5)
C3A C4A 1.396(5)
C3A C2A 1.402(5)
C3A H3A 0.93
C10A C6A 1.409(5)
C10A C9A 1.420(5)
C10A C11A 1.506(5)
C7A C8A 1.398(5)
C7A C6A 1.421(5)
C7A H7A 0.93
C1B C2B 1.357(7)
C1B C5B 1.379(8)
C1B H1B 0.93
C14B C19B 1.369(5)
C14B C15B 1.377(5)
C11A H11A 0.97
C11A H11B 0.97
C5A C4A 1.406(6)
C5A C1A 1.414(6)
C5A H5A 0.93
C9B C8B 1.413(5)
C9B H10B 0.93
C6B C7B 1.389(6)
C6B H8B 0.93
C8B C7B 1.403(6)
C8B H6B 0.93
C15B C16B 1.381(6)
C15B H15B 0.93
C19A C18A 1.376(5)
C19A H19A 0.93
C16A C17A 1.368(6)
C16A C15A 1.385(5)
C16A H16A 0.93
C15A H15A 0.93
C11B H11C 0.97
C11B H11D 0.97
C19B C18B 1.377(5)
C19B H19B 0.93
C16B C17B 1.366(6)
C16B H16B 0.93
C7B H7B 0.93
C17B C18B 1.373(6)
C17B H17B 0.93
C13B C12B 1.515(6)
C13B H13D 0.96
C13B H13E 0.96
C13B H13F 0.96
C18B H18B 0.93
C18A C17A 1.366(6)
C18A H18A 0.93
C13A C12A 1.510(5)
C13A H13A 0.96
C13A H13B 0.96
C13A H13C 0.96
C5B C4B 1.413(8)
C5B H5B 0.93
C3B C2B 1.337(7)
C3B C4B 1.347(8)
C3B H3B 0.93
C17A H17A 0.93
C2B H2B 0.93
C4B H4B 0.93
C6A H6A 0.93
C9A C8A 1.397(5)
C9A H9A 0.93
C2A C1A 1.401(6)
C2A H2A 0.93
C8A H8A 0.93
C4A H4A 0.93
C1A H1A 0.93

loop_
_geom_hbond_atom_site_label_D
_geom_hbond_atom_site_label_H
_geom_hbond_atom_site_label_A
_geom_hbond_site_symmetry_A
_geom_hbond_distance_DH
_geom_hbond_distance_HA
_geom_hbond_distance_DA
_geom_hbond_angle_DHA
C15A H15A O1 2_476 0.93 2.56 3.456(5) 161.5
C19B H19B O2 2_567 0.93 2.55 3.421(5) 156.8
C15A H15A O1 2_476 0.93 2.56 3.456(5) 161.5
C19B H19B O2 2_567 0.93 2.55 3.421(5) 156.8

loop_
_geom_torsion_atom_site_label_1
_geom_torsion_atom_site_label_2
_geom_torsion_atom_site_label_3
_geom_torsion_atom_site_label_4
_geom_torsion
C19A C14A N1 C12A 110.5(4)
C15A C14A N1 C12A -71.6(5)
C19A C14A N1 C11A -75.3(4)
C15A C14A N1 C11A 102.6(4)
C12B N2 C14B C19B 84.9(5)
C11B N2 C14B C19B -89.9(4)
C12B N2 C14B C15B -98.1(4)
C11B N2 C14B C15B 87.2(4)
C12A N1 C11A C10A -92.1(4)
C14A N1 C11A C10A 93.3(4)
C6A C10A C11A N1 93.3(4)
C9A C10A C11A N1 -88.7(4)
Fe1 C10A C11A N1 -177.6(2)
C6B C10B C9B C8B 0.0(4)
C11B C10B C9B C8B -180.0(3)
Fe2 C10B C9B C8B -59.9(2)
C6B C10B C9B Fe2 59.8(2)
C11B C10B C9B Fe2 -120.1(3)
C9B C10B C6B C7B -0.4(4)
C11B C10B C6B C7B 179.6(3)
Fe2 C10B C6B C7B 59.4(3)
C9B C10B C6B Fe2 -59.8(2)
C11B C10B C6B Fe2 120.2(3)
C10B C9B C8B C7B 0.4(4)
Fe2 C9B C8B C7B -59.1(3)
C10B C9B C8B Fe2 59.6(2)
C19B C14B C15B C16B 0.9(6)
N2 C14B C15B C16B -176.2(4)
C15A C14A C19A C18A -1.7(6)
N1 C14A C19A C18A 176.3(4)
C19A C14A C15A C16A 0.3(7)
N1 C14A C15A C16A -177.7(4)
C17A C16A C15A C14A 1.3(8)
C12B N2 C11B C10B 91.5(4)
C14B N2 C11B C10B -93.3(4)
C6B C10B C11B N2 82.3(5)
C9B C10B C11B N2 -97.7(4)
Fe2 C10B C11B N2 173.0(2)
C15B C14B C19B C18B 0.3(6)
N2 C14B C19B C18B 177.3(4)
C14B C15B C16B C17B -1.1(6)
C10B C6B C7B C8B 0.7(4)
Fe2 C6B C7B C8B 59.7(3)
C10B C6B C7B Fe2 -59.0(2)
C9B C8B C7B C6B -0.7(4)
Fe2 C8B C7B C6B -59.5(3)
C9B C8B C7B Fe2 58.9(3)
C15B C16B C17B C18B 0.2(6)
C16B C17B C18B C19B 0.9(7)
C14B C19B C18B C17B -1.2(6)
C14A C19A C18A C17A 1.4(7)
C14B N2 C12B O2 -177.5(4)
C11B N2 C12B O2 -2.9(6)
C14B N2 C12B C13B 2.5(6)
C11B N2 C12B C13B 177.2(3)
C2B C1B C5B C4B -0.8(5)
Fe2 C1B C5B C4B 60.8(3)
C2B C1B C5B Fe2 -61.7(3)
C14A N1 C12A O1 173.5(3)
C11A N1 C12A O1 -0.6(5)
C14A N1 C12A C13A -7.0(5)
C11A N1 C12A C13A 178.9(3)
C19A C18A C17A C16A 0.3(7)
C15A C16A C17A C18A -1.6(8)
C4B C3B C2B C1B -0.6(5)
Fe2 C3B C2B C1B 58.9(3)
C4B C3B C2B Fe2 -59.5(3)
C5B C1B C2B C3B 0.9(5)
Fe2 C1B C2B C3B -59.7(3)
C5B C1B C2B Fe2 60.6(3)
C2B C3B C4B C5B 0.1(5)
Fe2 C3B C4B C5B -60.0(3)
C2B C3B C4B Fe2 60.1(3)
C1B C5B C4B C3B 0.5(5)
Fe2 C5B C4B C3B 61.3(3)
C1B C5B C4B Fe2 -60.8(3)
C9A C10A C6A C7A 0.1(4)
C11A C10A C6A C7A 178.4(3)
Fe1 C10A C6A C7A 59.7(2)
C9A C10A C6A Fe1 -59.6(2)
C11A C10A C6A Fe1 118.7(3)
C8A C7A C6A C10A -0.1(4)
Fe1 C7A C6A C10A -59.4(2)
C8A C7A C6A Fe1 59.3(2)
C6A C10A C9A C8A 0.0(4)
C11A C10A C9A C8A -178.3(3)
Fe1 C10A C9A C8A -59.9(3)
C6A C10A C9A Fe1 59.9(2)
C11A C10A C9A Fe1 -118.4(3)
C4A C3A C2A C1A 0.4(4)
Fe1 C3A C2A C1A 59.4(2)
C4A C3A C2A Fe1 -59.1(2)
C10A C9A C8A C7A -0.1(4)
Fe1 C9A C8A C7A -59.4(3)
C10A C9A C8A Fe1 59.3(2)
C6A C7A C8A C9A 0.1(4)
Fe1 C7A C8A C9A 58.9(3)
C6A C7A C8A Fe1 -58.8(2)
C2A C3A C4A C5A -0.2(4)
Fe1 C3A C4A C5A -59.2(3)
C2A C3A C4A Fe1 59.1(2)
C1A C5A C4A C3A -0.1(4)
Fe1 C5A C4A C3A 59.8(3)
C1A C5A C4A Fe1 -59.9(3)
C3A C2A C1A C5A -0.4(4)
Fe1 C2A C1A C5A 59.4(3)
C3A C2A C1A Fe1 -59.8(2)
C4A C5A C1A C2A 0.3(4)
Fe1 C5A C1A C2A -60.0(3)
C4A C5A C1A Fe1 60.3(3)
